data_7037693
loop_
_publ_author_name
'Mlowe, Sixberth'
'Lewis, David J.'
'Malik, Mohammad Azad'
'Raftery, James'
'Mubofu, Egid B.'
'O'Brien, Paul'
'Revaprasadu, Neerish'

_publ_section_title
;
 Heterocyclic dithiocarbamato-iron(iii) complexes: single-source
 precursors for aerosol-assisted chemical vapour deposition (AACVD) of
 iron sulfide thin films.
;
_journal_issue 6
_journal_name_full 'Dalton transactions (Cambridge, England : 2003)'
_journal_page_first 2647
_journal_page_last 2655
_journal_paper_doi 10.1039/c5dt03881b
_journal_volume 45
_journal_year 2016
_chemical_formula_sum 'C18 H30 Fe N3 S6'
_chemical_formula_weight 536.66
_chemical_name_systematic
; 
 ? 
;
_space_group_IT_number 15
_symmetry_cell_setting monoclinic
_symmetry_space_group_name_Hall '-C 2yc'
_symmetry_space_group_name_H-M 'C 1 2/c 1'
_atom_sites_solution_hydrogens geom
_atom_sites_solution_primary direct
_atom_sites_solution_secondary difmap
_audit_creation_method SHELXL-97
_audit_update_record
;
2014-01-30 deposited with the CCDC.
2015-12-16 downloaded from the CCDC.
;
_cell_angle_alpha 90.00
_cell_angle_beta 101.292(6)
_cell_angle_gamma 90.00
_cell_formula_units_Z 4
_cell_length_a 13.0387(9)
_cell_length_b 11.8818(9)
_cell_length_c 15.9260(15)
_cell_measurement_reflns_used 3603
_cell_measurement_temperature 100(2)
_cell_measurement_theta_max 70.82
_cell_measurement_theta_min 5.08
_cell_volume 2419.5(3)
_computing_cell_refinement 'Bruker SAINT'
_computing_data_collection 'Bruker APEX2'
_computing_data_reduction 'Bruker SAINT'
_computing_molecular_graphics 'Bruker SHELXTL'
_computing_publication_material 'Bruker SHELXTL'
_computing_structure_refinement 'SHELXL-97 (Sheldrick, 2008)'
_computing_structure_solution 'SHELXS-97 (Sheldrick, 2008)'
_diffrn_ambient_temperature 100(2)
_diffrn_measured_fraction_theta_full 0.996
_diffrn_measured_fraction_theta_max 0.973
_diffrn_measurement_device_type 'Bruker APEX-II CCD'
_diffrn_measurement_method '\f and \w scans'
_diffrn_radiation_monochromator graphite
_diffrn_radiation_source 'fine-focus sealed tube'
_diffrn_radiation_type CuK\a
_diffrn_radiation_wavelength 1.54178
_diffrn_reflns_av_R_equivalents 0.0695
_diffrn_reflns_av_sigmaI/netI 0.0521
_diffrn_reflns_limit_h_max 15
_diffrn_reflns_limit_h_min -15
_diffrn_reflns_limit_k_max 14
_diffrn_reflns_limit_k_min -13
_diffrn_reflns_limit_l_max 19
_diffrn_reflns_limit_l_min -15
_diffrn_reflns_number 8309
_diffrn_reflns_theta_full 66.60
_diffrn_reflns_theta_max 71.58
_diffrn_reflns_theta_min 5.08
_exptl_absorpt_coefficient_mu 9.915
_exptl_absorpt_correction_T_max 0.4372
_exptl_absorpt_correction_T_min 0.327218
_exptl_absorpt_correction_type multi-scan
_exptl_absorpt_process_details SADABS
_exptl_crystal_colour blue
_exptl_crystal_density_diffrn 1.473
_exptl_crystal_density_method 'not measured'
_exptl_crystal_description block
_exptl_crystal_F_000 1124
_exptl_crystal_size_max 0.26
_exptl_crystal_size_mid 0.16
_exptl_crystal_size_min 0.10
_refine_diff_density_max 0.707
_refine_diff_density_min -0.935
_refine_diff_density_rms 0.101
_refine_ls_extinction_method none
_refine_ls_goodness_of_fit_ref 1.068
_refine_ls_hydrogen_treatment constr
_refine_ls_matrix_type full
_refine_ls_number_parameters 137
_refine_ls_number_reflns 2300
_refine_ls_number_restraints 3
_refine_ls_restrained_S_all 1.071
_refine_ls_R_factor_all 0.0772
_refine_ls_R_factor_gt 0.0541
_refine_ls_shift/su_max 0.000
_refine_ls_shift/su_mean 0.000
_refine_ls_structure_factor_coef Fsqd
_refine_ls_weighting_details 'calc w=1/[\s^2^(Fo^2^)+(0.0298P)^2^+19.0315P] where P=(Fo^2^+2Fc^2^)/3'
_refine_ls_weighting_scheme calc
_refine_ls_wR_factor_gt 0.1176
_refine_ls_wR_factor_ref 0.1336
_reflns_number_gt 1780
_reflns_number_total 2300
_reflns_threshold_expression >2sigma(I)
_cod_data_source_file c5dt03881b2.cif
_cod_data_source_block s3952na
_cod_depositor_comments
;
The following automatic conversions were performed:

'_symmetry_cell_setting' value 'Monoclinic' changed to 'monoclinic'
according to
/usr/data/users/saulius/crontab/automatic-downloads/rss-feeds/RSC/lib/dictionaries/cif_core.dic
dictionary named 'cif_core.dic' version 2.4.2 from 2011-04-26.

Automatic conversion script
Id: cif_fix_values 4268 2015-11-12 08:31:59Z antanas 

 Adding full bibliography for 7037693--7037694.cif.
;
_cod_original_sg_symbol_H-M C2/c
_cod_database_code 7037693

loop_
_symmetry_equiv_pos_as_xyz
'x, y, z'
'-x, y, -z+1/2'
'x+1/2, y+1/2, z'
'-x+1/2, y+1/2, -z+1/2'
'-x, -y, -z'
'x, -y, z-1/2'
'-x+1/2, -y+1/2, -z'
'x+1/2, -y+1/2, z-1/2'

loop_
_atom_site_label
_atom_site_type_symbol
_atom_site_fract_x
_atom_site_fract_y
_atom_site_fract_z
_atom_site_U_iso_or_equiv
_atom_site_adp_type
_atom_site_occupancy
_atom_site_symmetry_multiplicity
_atom_site_calc_flag
_atom_site_refinement_flags
_atom_site_disorder_assembly
_atom_site_disorder_group
C1 C 0.1271(3) 0.3369(4) 0.3842(3) 0.0338(11) Uani 1 1 d . . .
C2 C 0.2743(5) 0.4637(5) 0.4342(5) 0.0581(17) Uani 1 1 d . . .
H2A H 0.2786 0.4644 0.3728 0.070 Uiso 1 1 calc R . .
H2B H 0.3421 0.4368 0.4675 0.070 Uiso 1 1 calc R . .
C3 C 0.2521(6) 0.5824(5) 0.4630(7) 0.095(3) Uani 1 1 d . . .
H3A H 0.3108 0.6327 0.4570 0.114 Uiso 1 1 calc R . .
H3B H 0.1878 0.6117 0.4259 0.114 Uiso 1 1 calc R . .
C4 C 0.2386(5) 0.5821(5) 0.5548(7) 0.091(3) Uani 1 1 d . . .
H4A H 0.2196 0.6587 0.5709 0.109 Uiso 1 1 calc R . .
H4B H 0.3057 0.5613 0.5925 0.109 Uiso 1 1 calc R . .
C5 C 0.1541(5) 0.4993(5) 0.5683(5) 0.068(2) Uani 1 1 d . . .
H5A H 0.0852 0.5254 0.5366 0.082 Uiso 1 1 calc R . .
H5B H 0.1512 0.4958 0.6299 0.082 Uiso 1 1 calc R . .
C6 C 0.1771(4) 0.3826(4) 0.5369(4) 0.0458(13) Uani 1 1 d . . .
H6A H 0.2418 0.3526 0.5731 0.055 Uiso 1 1 calc R . .
H6B H 0.1189 0.3309 0.5415 0.055 Uiso 1 1 calc R . .
C7 C 0.0000 -0.0126(6) 0.2500 0.050(2) Uani 1 2 d S . .
Fe1 Fe 0.0000 0.22254(8) 0.2500 0.0289(3) Uani 1 2 d S . .
N1 N 0.1898(3) 0.3883(3) 0.4479(3) 0.0419(11) Uani 1 1 d . . .
N2 N 0.0000 -0.1237(6) 0.2500 0.090(4) Uani 1 2 d S . .
S1 S 0.13646(8) 0.34730(10) 0.27868(9) 0.0345(3) Uani 1 1 d . . .
S2 S 0.02760(9) 0.24725(10) 0.39637(8) 0.0334(3) Uani 1 1 d . . .
S3 S -0.10662(9) 0.06942(10) 0.25492(9) 0.0373(3) Uani 1 1 d . . .
C8 C -0.1033(7) -0.1902(8) 0.2235(7) 0.0365(17) Uani 0.509(6) 1 d PD A 1
H8A H -0.1645 -0.1452 0.2315 0.044 Uiso 0.509(6) 1 calc PR A 1
H8B H -0.1136 -0.2164 0.1634 0.044 Uiso 0.509(6) 1 calc PR A 1
C9 C -0.0826(8) -0.2868(7) 0.2858(7) 0.044(2) Uani 0.509(6) 1 d PD A 1
H9A H -0.1469 -0.3310 0.2859 0.053 Uiso 0.509(6) 1 calc PR A 1
H9B H -0.0543 -0.2599 0.3447 0.053 Uiso 0.509(6) 1 calc PR A 1
C10 C 0.0000 -0.3570(17) 0.2500 0.114(6) Uani 0.509(6) 2 d SPD . 1
H10A H -0.0371 -0.4063 0.2038 0.137 Uiso 0.254(3) 1 calc PR A 1
H10B H 0.0371 -0.4063 0.2962 0.137 Uiso 0.254(3) 1 calc PR A 1
C8S C -0.0828(8) -0.1920(8) 0.2870(7) 0.0365(17) Uani 0.491(6) 1 d PD A 2
H8S1 H -0.0547 -0.2181 0.3461 0.044 Uiso 0.491(6) 1 calc PR A 2
H8S2 H -0.1472 -0.1476 0.2863 0.044 Uiso 0.491(6) 1 calc PR A 2
C9S C -0.1018(8) -0.2888(8) 0.2247(8) 0.044(2) Uani 0.491(6) 1 d PD A 2
H9S1 H -0.1114 -0.2621 0.1648 0.053 Uiso 0.491(6) 1 calc PR A 2
H9S2 H -0.1640 -0.3329 0.2318 0.053 Uiso 0.491(6) 1 calc PR A 2
C10S C 0.0000 -0.3594(17) 0.2500 0.114(6) Uani 0.491(6) 2 d SPD . 2
H10C H 0.0068 -0.4087 0.2012 0.137 Uiso 0.246(3) 1 calc PR A 2
H10D H -0.0068 -0.4087 0.2988 0.137 Uiso 0.246(3) 1 calc PR A 2

loop_
_atom_site_aniso_label
_atom_site_aniso_U_11
_atom_site_aniso_U_22
_atom_site_aniso_U_33
_atom_site_aniso_U_23
_atom_site_aniso_U_13
_atom_site_aniso_U_12
C1 0.024(2) 0.023(2) 0.055(3) 0.000(2) 0.009(2) 0.0031(18)
C2 0.042(3) 0.045(3) 0.080(5) 0.017(3) -0.005(3) -0.020(3)
C3 0.062(5) 0.033(3) 0.163(9) 0.028(5) -0.042(5) -0.020(3)
C4 0.052(4) 0.030(3) 0.170(9) -0.023(4) -0.031(5) 0.009(3)
C5 0.042(3) 0.051(4) 0.106(6) -0.035(4) -0.003(3) 0.012(3)
C6 0.042(3) 0.035(3) 0.059(4) -0.009(3) 0.007(3) 0.000(2)
C7 0.032(4) 0.020(3) 0.102(7) 0.000 0.025(4) 0.000
Fe1 0.0208(5) 0.0232(5) 0.0475(7) 0.000 0.0189(5) 0.000
N1 0.038(2) 0.029(2) 0.058(3) 0.007(2) 0.007(2) -0.0032(18)
N2 0.037(4) 0.023(3) 0.224(12) 0.000 0.057(6) 0.000
S1 0.0222(5) 0.0297(6) 0.0541(8) 0.0087(5) 0.0138(5) -0.0036(4)
S2 0.0254(5) 0.0335(6) 0.0464(7) -0.0027(5) 0.0194(5) -0.0030(5)
S3 0.0235(5) 0.0246(6) 0.0691(9) 0.0000(5) 0.0218(5) -0.0007(5)
C8 0.024(3) 0.031(3) 0.054(5) 0.003(4) 0.005(4) -0.003(3)
C9 0.041(4) 0.024(3) 0.061(6) 0.003(4) -0.005(5) -0.004(3)
C10 0.043(5) 0.021(4) 0.278(19) 0.000 0.029(8) 0.000
C8S 0.024(3) 0.031(3) 0.054(5) 0.003(4) 0.005(4) -0.003(3)
C9S 0.041(4) 0.024(3) 0.061(6) 0.003(4) -0.005(5) -0.004(3)
C10S 0.043(5) 0.021(4) 0.278(19) 0.000 0.029(8) 0.000

loop_
_atom_type_symbol
_atom_type_description
_atom_type_scat_dispersion_real
_atom_type_scat_dispersion_imag
_atom_type_scat_source
C C 0.0181 0.0091 'International Tables Vol C Tables 4.2.6.8 and 6.1.1.4'
H H 0.0000 0.0000 'International Tables Vol C Tables 4.2.6.8 and 6.1.1.4'
N N 0.0311 0.0180 'International Tables Vol C Tables 4.2.6.8 and 6.1.1.4'
S S 0.3331 0.5567 'International Tables Vol C Tables 4.2.6.8 and 6.1.1.4'
Fe Fe -1.1336 3.1974 'International Tables Vol C Tables 4.2.6.8 and 6.1.1.4'

loop_
_geom_angle_atom_site_label_1
_geom_angle_atom_site_label_2
_geom_angle_atom_site_label_3
_geom_angle
_geom_angle_site_symmetry_1
_geom_angle_site_symmetry_3
N1 C1 S1 124.5(4) . .
N1 C1 S2 124.6(4) . .
S1 C1 S2 110.8(3) . .
N1 C2 C3 109.1(6) . .
N1 C2 H2A 109.9 . .
C3 C2 H2A 109.9 . .
N1 C2 H2B 109.9 . .
C3 C2 H2B 109.9 . .
H2A C2 H2B 108.3 . .
C4 C3 C2 110.7(6) . .
C4 C3 H3A 109.5 . .
C2 C3 H3A 109.5 . .
C4 C3 H3B 109.5 . .
C2 C3 H3B 109.5 . .
H3A C3 H3B 108.1 . .
C3 C4 C5 111.3(6) . .
C3 C4 H4A 109.4 . .
C5 C4 H4A 109.4 . .
C3 C4 H4B 109.4 . .
C5 C4 H4B 109.4 . .
H4A C4 H4B 108.0 . .
C4 C5 C6 110.3(5) . .
C4 C5 H5A 109.6 . .
C6 C5 H5A 109.6 . .
C4 C5 H5B 109.6 . .
C6 C5 H5B 109.6 . .
H5A C5 H5B 108.1 . .
N1 C6 C5 110.1(5) . .
N1 C6 H6A 109.6 . .
C5 C6 H6A 109.6 . .
N1 C6 H6B 109.6 . .
C5 C6 H6B 109.6 . .
H6A C6 H6B 108.2 . .
N2 C7 S3 124.69(19) . .
N2 C7 S3 124.69(19) . 2
S3 C7 S3 110.6(4) . 2
S1 Fe1 S1 99.40(7) . 2
S1 Fe1 S3 93.87(4) . 2
S1 Fe1 S3 162.84(5) 2 2
S1 Fe1 S3 162.84(5) . .
S1 Fe1 S3 93.88(4) 2 .
S3 Fe1 S3 75.46(6) 2 .
S1 Fe1 S2 75.81(5) . .
S1 Fe1 S2 94.62(5) 2 .
S3 Fe1 S2 99.17(5) 2 .
S3 Fe1 S2 92.41(5) . .
S1 Fe1 S2 94.62(5) . 2
S1 Fe1 S2 75.81(5) 2 2
S3 Fe1 S2 92.41(5) 2 2
S3 Fe1 S2 99.17(5) . 2
S2 Fe1 S2 165.37(8) . 2
C1 N1 C6 123.5(4) . .
C1 N1 C2 122.6(5) . .
C6 N1 C2 113.8(5) . .
C7 N2 C8 120.7(4) . 2
C7 N2 C8 120.7(4) . .
C8 N2 C8 118.6(8) 2 .
C7 N2 C8S 121.4(4) . .
C8 N2 C8S 105.2(6) 2 .
C8 N2 C8S 37.4(5) . .
C7 N2 C8S 121.4(4) . 2
C8 N2 C8S 37.4(5) 2 2
C8 N2 C8S 105.2(6) . 2
C8S N2 C8S 117.1(8) . 2
C1 S1 Fe1 86.96(16) . .
C1 S2 Fe1 86.40(18) . .
C7 S3 Fe1 87.0(2) . .
C9 C8 N2 100.1(7) . .
C9 C8 H8A 111.8 . .
N2 C8 H8A 111.8 . .
C9 C8 H8B 111.8 . .
N2 C8 H8B 111.8 . .
H8A C8 H8B 109.5 . .
C8 C9 C10 102.3(11) . .
C8 C9 H9A 111.3 . .
C10 C9 H9A 111.3 . .
C8 C9 H9B 111.3 . .
C10 C9 H9B 111.3 . .
H9A C9 H9B 109.2 . .
C9 C10 C9 115.2(15) . 2
C9 C10 H10A 108.5 . .
C9 C10 H10A 108.5 2 .
C9 C10 H10B 108.5 . .
C9 C10 H10B 108.5 2 .
H10A C10 H10B 107.5 . .
C9S C8S N2 100.7(8) . .
C9S C8S H8S1 111.6 . .
N2 C8S H8S1 111.6 . .
C9S C8S H8S2 111.6 . .
N2 C8S H8S2 111.6 . .
H8S1 C8S H8S2 109.4 . .
C8S C9S C10S 102.7(10) . .
C8S C9S H9S1 111.2 . .
C10S C9S H9S1 111.2 . .
C8S C9S H9S2 111.2 . .
C10S C9S H9S2 111.2 . .
H9S1 C9S H9S2 109.1 . .
C9S C10S C9S 114.7(15) . 2
C9S C10S H10C 108.6 . .
C9S C10S H10C 108.6 2 .
C9S C10S H10D 108.6 . .
C9S C10S H10D 108.6 2 .
H10C C10S H10D 107.6 . .

loop_
_geom_bond_atom_site_label_1
_geom_bond_atom_site_label_2
_geom_bond_distance
_geom_bond_site_symmetry_2
C1 N1 1.322(7) .
C1 S1 1.714(5) .
C1 S2 1.718(5) .
C2 N1 1.469(7) .
C2 C3 1.527(10) .
C2 H2A 0.9900 .
C2 H2B 0.9900 .
C3 C4 1.507(13) .
C3 H3A 0.9900 .
C3 H3B 0.9900 .
C4 C5 1.524(10) .
C4 H4A 0.9900 .
C4 H4B 0.9900 .
C5 C6 1.524(7) .
C5 H5A 0.9900 .
C5 H5B 0.9900 .
C6 N1 1.460(7) .
C6 H6A 0.9900 .
C6 H6B 0.9900 .
C7 N2 1.320(9) .
C7 S3 1.712(4) .
C7 S3 1.712(4) 2
Fe1 S1 2.2920(13) .
Fe1 S1 2.2920(13) 2
Fe1 S3 2.3003(13) 2
Fe1 S3 2.3003(13) .
Fe1 S2 2.3067(13) .
Fe1 S2 2.3067(13) 2
N2 C8 1.547(10) 2
N2 C8 1.547(10) .
N2 C8S 1.555(10) .
N2 C8S 1.555(10) 2
C8 C9 1.507(9) .
C8 H8A 0.9900 .
C8 H8B 0.9900 .
C9 C10 1.556(6) .
C9 H9A 0.9900 .
C9 H9B 0.9900 .
C10 C9 1.556(6) 2
C10 H10A 0.9900 .
C10 H10B 0.9900 .
C8S C9S 1.507(9) .
C8S H8S1 0.9900 .
C8S H8S2 0.9900 .
C9S C10S 1.555(6) .
C9S H9S1 0.9900 .
C9S H9S2 0.9900 .
C10S C9S 1.555(6) 2
C10S H10C 0.9900 .
C10S H10D 0.9900 .

loop_
_geom_torsion_atom_site_label_1
_geom_torsion_atom_site_label_2
_geom_torsion_atom_site_label_3
_geom_torsion_atom_site_label_4
_geom_torsion
_geom_torsion_site_symmetry_1
_geom_torsion_site_symmetry_4
N1 C2 C3 C4 56.0(7) . .
C2 C3 C4 C5 -55.2(7) . .
C3 C4 C5 C6 54.3(8) . .
C4 C5 C6 N1 -54.7(7) . .
S1 C1 N1 C6 176.9(4) . .
S2 C1 N1 C6 -5.1(7) . .
S1 C1 N1 C2 1.6(7) . .
S2 C1 N1 C2 179.6(4) . .
C5 C6 N1 C1 -116.7(5) . .
C5 C6 N1 C2 59.0(6) . .
C3 C2 N1 C1 116.6(6) . .
C3 C2 N1 C6 -59.1(7) . .
S3 C7 N2 C8 -158.7(5) . 2
S3 C7 N2 C8 21.3(5) 2 2
S3 C7 N2 C8 21.3(5) . .
S3 C7 N2 C8 -158.7(5) 2 .
S3 C7 N2 C8S -22.7(5) . .
S3 C7 N2 C8S 157.3(5) 2 .
S3 C7 N2 C8S 157.3(5) . 2
S3 C7 N2 C8S -22.7(5) 2 2
N1 C1 S1 Fe1 177.6(4) . .
S2 C1 S1 Fe1 -0.6(2) . .
S1 Fe1 S1 C1 92.87(15) 2 .
S3 Fe1 S1 C1 -98.04(15) 2 .
S3 Fe1 S1 C1 -47.3(2) . .
S2 Fe1 S1 C1 0.45(15) . .
S2 Fe1 S1 C1 169.22(15) 2 .
N1 C1 S2 Fe1 -177.6(4) . .
S1 C1 S2 Fe1 0.6(2) . .
S1 Fe1 S2 C1 -0.45(15) . .
S1 Fe1 S2 C1 -99.00(15) 2 .
S3 Fe1 S2 C1 91.26(15) 2 .
S3 Fe1 S2 C1 166.92(15) . .
S2 Fe1 S2 C1 -50.65(15) 2 .
N2 C7 S3 Fe1 180.0 . .
S3 C7 S3 Fe1 0.0 2 .
S1 Fe1 S3 C7 -52.90(19) . .
S1 Fe1 S3 C7 166.35(6) 2 .
S3 Fe1 S3 C7 0.0 2 .
S2 Fe1 S3 C7 -98.85(6) . .
S2 Fe1 S3 C7 90.12(6) 2 .
C7 N2 C8 C9 -142.6(5) . .
C8 N2 C8 C9 37.4(5) 2 .
C8S N2 C8 C9 -39.7(7) . .
C8S N2 C8 C9 75.3(8) 2 .
N2 C8 C9 C10 -72.3(8) . .
C8 C9 C10 C9 38.3(5) . 2
C7 N2 C8S C9S 142.6(5) . .
C8 N2 C8S C9S -75.6(7) 2 .
C8 N2 C8S C9S 41.9(7) . .
C8S N2 C8S C9S -37.4(5) 2 .
N2 C8S C9S C10S 72.9(9) . .
C8S C9S C10S C9S -38.3(6) . 2
